data_4063354
loop_
_publ_author_name
'Mutoh, Yuichiro'
'Imai, Kohei'
'Kimura, Yusuke'
'Ikeda, Yousuke'
'Ishii, Youichi'

_publ_section_title
;
 Reversibility of Disubstituted Vinylidene - Internal Alkyne Isomerization
 at Cationic Ruthenium and Iron Complexes
;
_journal_issue 2
_journal_name_full Organometallics
_journal_page_first 204
_journal_page_last 207
_journal_paper_doi 10.1021/om101109c
_journal_volume 30
_journal_year 2011
_chemical_formula_moiety 'C82 H55 B F24 O P2 Ru '
_chemical_formula_sum 'C82 H55 B F24 O P2 Ru'
_chemical_formula_weight 1686.13
_space_group_IT_number 14
_symmetry_cell_setting monoclinic
_symmetry_Int_Tables_number 14
_symmetry_space_group_name_Hall '-P 2yn'
_symmetry_space_group_name_H-M 'P 1 21/n 1'
_cell_angle_alpha 90.0000
_cell_angle_beta 94.661(3)
_cell_angle_gamma 90.0000
_cell_formula_units_Z 4
_cell_length_a 20.985(5)
_cell_length_b 16.589(4)
_cell_length_c 21.235(5)
_cell_measurement_reflns_used 12809
_cell_measurement_temperature 123.1
_cell_measurement_theta_max 27.5
_cell_measurement_theta_min 3.0
_cell_volume 7368(3)
_computing_cell_refinement CrystalClear
_computing_data_collection CrystalClear
_computing_data_reduction CrystalStructure
_computing_publication_material 'CrystalStructure 3.8'
_computing_structure_refinement SHELXL
_computing_structure_solution SIR97
_diffrn_ambient_temperature 123.1
_diffrn_detector_area_resol_mean 7.31
_diffrn_measured_fraction_theta_full 0.991
_diffrn_measured_fraction_theta_max 0.991
_diffrn_measurement_device_type 'Rigaku Mercury'
_diffrn_measurement_method \245w
_diffrn_radiation_type MoK\a
_diffrn_radiation_wavelength 0.71070
_diffrn_reflns_av_R_equivalents 0.219
_diffrn_reflns_limit_h_max 27
_diffrn_reflns_limit_h_min -27
_diffrn_reflns_limit_k_max 21
_diffrn_reflns_limit_k_min -17
_diffrn_reflns_limit_l_max 27
_diffrn_reflns_limit_l_min -21
_diffrn_reflns_number 56313
_diffrn_reflns_theta_full 27.48
_diffrn_reflns_theta_max 27.48
_exptl_absorpt_coefficient_mu 0.364
_exptl_absorpt_correction_T_max 0.982
_exptl_absorpt_correction_T_min 0.430
_exptl_absorpt_correction_type multi-scan
_exptl_absorpt_process_details 'Jacobson, R. (1998) Private communication'
_exptl_crystal_colour pink
_exptl_crystal_density_diffrn 1.520
_exptl_crystal_density_method 'not measured'
_exptl_crystal_description prism
_exptl_crystal_F_000 3400.00
_exptl_crystal_size_max 0.45
_exptl_crystal_size_mid 0.15
_exptl_crystal_size_min 0.05
_refine_diff_density_max 1.02
_refine_diff_density_min -0.74
_refine_ls_extinction_method none
_refine_ls_goodness_of_fit_ref 1.192
_refine_ls_hydrogen_treatment refall
_refine_ls_number_parameters 1001
_refine_ls_number_reflns 16737
_refine_ls_R_factor_gt 0.1661
_refine_ls_shift/su_max 0.0010
_refine_ls_structure_factor_coef Fsqd
_refine_ls_weighting_details 'w = 1/[\245s^2^(Fo^2^)+(0.0692P)^2^+35.0798P] where P=(Fo^2^+2Fc^2^)/3'
_refine_ls_weighting_scheme calc
_refine_ls_wR_factor_ref 0.3203
_reflns_number_gt 9501
_reflns_number_total 16737
_reflns_threshold_expression F^2^>2.0\245s(F^2^)
_cod_data_source_file om101109c_si_002.cif
_cod_data_source_block '_4'
_cod_original_formula_sum 'C82 H55 B F24 O P2 Ru '
_cod_database_code 4063354

loop_
_symmetry_equiv_pos_site_id
_symmetry_equiv_pos_as_xyz
1 +X,+Y,+Z
2 1/2-X,1/2+Y,1/2-Z
3 -X,-Y,-Z
4 1/2+X,1/2-Y,1/2+Z

loop_
_atom_site_label
_atom_site_type_symbol
_atom_site_fract_x
_atom_site_fract_y
_atom_site_fract_z
_atom_site_U_iso_or_equiv
_atom_site_adp_type
_atom_site_occupancy
_atom_site_symmetry_multiplicity
_atom_site_calc_flag
_atom_site_refinement_flags
_atom_site_disorder_assembly
_atom_site_disorder_group
Ru(1) Ru 0.07410(4) 0.18227(4) 0.58453(4) 0.0207(2) Uani 1.00 1 d . . .
P(1) P 0.01793(13) 0.16056(14) 0.67223(13) 0.0234(6) Uani 1.00 1 d . . .
P(2) P 0.15683(13) 0.16155(13) 0.65619(13) 0.0229(6) Uani 1.00 1 d . . .
F(1) F -0.0032(5) 0.4391(4) 0.9341(5) 0.099(3) Uani 1.00 1 d . . .
F(2) F 0.0892(5) 0.4748(5) 0.9553(6) 0.130(4) Uani 1.00 1 d . . .
F(3) F 0.0635(6) 0.4103(4) 0.8717(4) 0.130(4) Uani 1.00 1 d . . .
F(4) F 0.0490(5) 0.6488(8) 0.6831(4) 0.129(4) Uani 1.00 1 d . . .
F(5) F 0.1323(4) 0.6122(6) 0.7219(5) 0.118(4) Uani 1.00 1 d . . .
F(6) F 0.1054(7) 0.7300(5) 0.7316(6) 0.172(7) Uani 1.00 1 d . . .
F(7) F 0.1028(5) 0.7091(4) 1.0808(4) 0.101(3) Uani 1.00 1 d . . .
F(8) F 0.0454(5) 0.7810(7) 1.1312(4) 0.114(3) Uani 1.00 1 d . . .
F(9) F 0.1363(4) 0.8219(5) 1.1107(4) 0.100(3) Uani 1.00 1 d . . .
F(10) F 0.1157(3) 0.9935(3) 0.8848(3) 0.053(2) Uani 1.00 1 d . . .
F(11) F 0.0922(3) 1.0529(3) 0.9702(3) 0.062(2) Uani 1.00 1 d . . .
F(12) F 0.0218(3) 1.0435(3) 0.8910(3) 0.0498(19) Uani 1.00 1 d . . .
F(13) F -0.1432(6) 1.0348(5) 0.8237(7) 0.153(5) Uani 1.00 1 d . . .
F(14) F -0.2103(6) 1.0291(5) 0.7535(5) 0.148(5) Uani 1.00 1 d . . .
F(15) F -0.2329(7) 0.9993(5) 0.8461(6) 0.166(7) Uani 1.00 1 d . . .
F(16) F -0.1326(3) 0.7206(4) 0.6426(3) 0.0484(17) Uani 1.00 1 d . . .
F(17) F -0.2172(3) 0.6726(3) 0.6784(3) 0.0521(18) Uani 1.00 1 d . . .
F(18) F -0.2204(3) 0.7850(4) 0.6259(3) 0.062(2) Uani 1.00 1 d . . .
F(19) F -0.1686(3) 0.7005(4) 1.1433(3) 0.060(2) Uani 1.00 1 d . . .
F(20) F -0.1680(3) 0.8195(3) 1.1046(3) 0.060(2) Uani 1.00 1 d . . .
F(21) F -0.2558(3) 0.7539(3) 1.1053(3) 0.0482(18) Uani 1.00 1 d . . .
F(22) F -0.3046(4) 0.5459(4) 0.9276(5) 0.108(3) Uani 1.00 1 d . . .
F(23) F -0.2403(4) 0.4757(4) 0.9796(4) 0.094(3) Uani 1.00 1 d . . .
F(24) F -0.2237(4) 0.4988(4) 0.8862(4) 0.094(3) Uani 1.00 1 d . . .
O(1) O -0.1160(6) 0.5219(6) 0.7021(6) 0.093(3) Uani 1.00 1 d . . .
C(1) C 0.0849(5) 0.2914(5) 0.5989(4) 0.028(2) Uani 1.00 1 d . . .
C(2) C 0.0878(5) 0.3717(5) 0.5984(5) 0.036(2) Uani 1.00 1 d . . .
C(3) C 0.0345(5) 0.4140(5) 0.6276(5) 0.037(2) Uani 1.00 1 d . . .
C(4) C 0.0271(7) 0.4085(6) 0.6917(6) 0.057(3) Uani 1.00 1 d . . .
C(5) C -0.0231(8) 0.4442(6) 0.7184(7) 0.065(4) Uani 1.00 1 d . . .
C(6) C -0.0673(7) 0.4871(6) 0.6792(7) 0.055(3) Uani 1.00 1 d . . .
C(7) C -0.0622(8) 0.4939(7) 0.6141(6) 0.063(4) Uani 1.00 1 d . . .
C(8) C -0.0096(6) 0.4569(6) 0.5897(6) 0.051(3) Uani 1.00 1 d . . .
C(9) C -0.1291(8) 0.5093(10) 0.7668(9) 0.100(6) Uani 1.00 1 d . . .
C(10) C 0.1373(5) 0.4190(5) 0.5662(6) 0.039(3) Uani 1.00 1 d . . .
C(11) C 0.1723(7) 0.3846(7) 0.5213(6) 0.062(4) Uani 1.00 1 d . . .
C(12) C 0.2193(7) 0.4276(8) 0.4921(7) 0.075(4) Uani 1.00 1 d . . .
C(13) C 0.2287(8) 0.5081(9) 0.5079(8) 0.080(5) Uani 1.00 1 d . . .
C(14) C 0.1947(7) 0.5420(7) 0.5537(9) 0.081(5) Uani 1.00 1 d . . .
C(15) C 0.1478(6) 0.4985(6) 0.5848(7) 0.068(4) Uani 1.00 1 d . . .
C(16) C 0.1030(4) 0.1755(5) 0.4841(4) 0.027(2) Uani 1.00 1 d . . .
C(17) C 0.0377(4) 0.1995(5) 0.4779(4) 0.020(2) Uani 1.00 1 d . . .
C(18) C 0.0059(5) 0.2699(5) 0.4520(5) 0.034(2) Uani 1.00 1 d . . .
C(19) C -0.0573(6) 0.2749(6) 0.4513(5) 0.044(3) Uani 1.00 1 d . . .
C(20) C -0.0954(5) 0.2106(6) 0.4750(5) 0.039(2) Uani 1.00 1 d . . .
C(21) C -0.0679(5) 0.1431(6) 0.5002(5) 0.038(2) Uani 1.00 1 d . . .
C(22) C -0.0014(5) 0.1354(4) 0.5029(4) 0.025(2) Uani 1.00 1 d . . .
C(23) C 0.0444(4) 0.0744(5) 0.5251(4) 0.025(2) Uani 1.00 1 d . . .
C(24) C 0.1055(5) 0.0958(5) 0.5103(4) 0.028(2) Uani 1.00 1 d . . .
C(25) C 0.0664(5) 0.1967(5) 0.7429(4) 0.031(2) Uani 1.00 1 d . . .
C(26) C 0.1369(5) 0.2068(6) 0.7305(5) 0.037(2) Uani 1.00 1 d . . .
C(27) C -0.0601(5) 0.2092(5) 0.6729(5) 0.030(2) Uani 1.00 1 d . . .
C(28) C -0.0800(4) 0.2653(5) 0.6274(5) 0.029(2) Uani 1.00 1 d . . .
C(29) C -0.1401(5) 0.2998(5) 0.6263(5) 0.039(2) Uani 1.00 1 d . . .
C(30) C -0.1798(6) 0.2788(7) 0.6723(6) 0.052(3) Uani 1.00 1 d . . .
C(31) C -0.1606(7) 0.2239(8) 0.7179(7) 0.072(4) Uani 1.00 1 d . . .
C(32) C -0.1011(6) 0.1894(6) 0.7180(5) 0.047(3) Uani 1.00 1 d . . .
C(33) C -0.0004(5) 0.0546(5) 0.6865(4) 0.027(2) Uani 1.00 1 d . . .
C(34) C -0.0506(4) 0.0190(5) 0.6507(5) 0.030(2) Uani 1.00 1 d . . .
C(35) C -0.0631(5) -0.0632(6) 0.6563(5) 0.041(3) Uani 1.00 1 d . . .
C(36) C -0.0235(6) -0.1096(6) 0.6995(6) 0.043(3) Uani 1.00 1 d . . .
C(37) C 0.0242(5) -0.0736(6) 0.7352(6) 0.039(2) Uani 1.00 1 d . . .
C(38) C 0.0368(5) 0.0087(6) 0.7309(5) 0.040(2) Uani 1.00 1 d . . .
C(39) C 0.1805(5) 0.0582(5) 0.6775(4) 0.027(2) Uani 1.00 1 d . . .
C(40) C 0.1529(5) -0.0091(5) 0.6459(5) 0.029(2) Uani 1.00 1 d . . .
C(41) C 0.1712(5) -0.0875(5) 0.6636(5) 0.036(2) Uani 1.00 1 d . . .
C(42) C 0.2176(6) -0.0986(6) 0.7123(5) 0.044(3) Uani 1.00 1 d . . .
C(43) C 0.2461(6) -0.0325(6) 0.7438(6) 0.053(3) Uani 1.00 1 d . . .
C(44) C 0.2264(5) 0.0452(5) 0.7268(5) 0.041(3) Uani 1.00 1 d . . .
C(45) C 0.2323(4) 0.2029(5) 0.6363(4) 0.022(2) Uani 1.00 1 d . . .
C(46) C 0.2744(4) 0.1577(5) 0.6048(5) 0.027(2) Uani 1.00 1 d . . .
C(47) C 0.3305(5) 0.1908(6) 0.5861(5) 0.041(2) Uani 1.00 1 d . . .
C(48) C 0.3446(5) 0.2695(6) 0.5979(6) 0.047(3) Uani 1.00 1 d . . .
C(49) C 0.3038(6) 0.3159(7) 0.6297(6) 0.050(3) Uani 1.00 1 d . . .
C(50) C 0.2458(5) 0.2847(6) 0.6482(5) 0.040(2) Uani 1.00 1 d . . .
C(51) C -0.0246(4) 0.6754(5) 0.8662(4) 0.021(2) Uani 1.00 1 d . . .
C(52) C -0.0113(5) 0.6000(5) 0.8961(4) 0.027(2) Uani 1.00 1 d . . .
C(53) C 0.0325(5) 0.5467(5) 0.8735(5) 0.035(2) Uani 1.00 1 d . . .
C(54) C 0.0668(5) 0.5644(5) 0.8216(5) 0.033(2) Uani 1.00 1 d . . .
C(55) C 0.0539(5) 0.6386(5) 0.7920(5) 0.031(2) Uani 1.00 1 d . . .
C(56) C 0.0104(5) 0.6908(5) 0.8145(4) 0.029(2) Uani 1.00 1 d . . .
C(57) C 0.0462(7) 0.4694(7) 0.9080(8) 0.058(4) Uani 1.00 1 d . . .
C(58) C 0.0876(6) 0.6579(7) 0.7357(6) 0.046(3) Uani 1.00 1 d . . .
C(59) C -0.0204(4) 0.8046(4) 0.9340(4) 0.021(2) Uani 1.00 1 d . . .
C(60) C 0.0098(4) 0.7748(5) 0.9909(4) 0.024(2) Uani 1.00 1 d . . .
C(61) C 0.0563(5) 0.8202(5) 1.0263(5) 0.034(2) Uani 1.00 1 d . . .
C(62) C 0.0732(5) 0.8950(5) 1.0067(5) 0.035(2) Uani 1.00 1 d . . .
C(63) C 0.0475(5) 0.9234(5) 0.9497(5) 0.037(2) Uani 1.00 1 d . . .
C(64) C 0.0008(5) 0.8794(5) 0.9131(5) 0.028(2) Uani 1.00 1 d . . .
C(65) C 0.0857(6) 0.7838(7) 1.0871(6) 0.048(3) Uani 1.00 1 d . . .
C(66) C 0.0695(5) 1.0038(6) 0.9232(6) 0.042(3) Uani 1.00 1 d . . .
C(67) C -0.1125(5) 0.7888(5) 0.8355(4) 0.025(2) Uani 1.00 1 d . . .
C(68) C -0.1373(5) 0.8665(5) 0.8412(5) 0.031(2) Uani 1.00 1 d . . .
C(69) C -0.1734(5) 0.9053(5) 0.7924(6) 0.039(3) Uani 1.00 1 d . . .
C(70) C -0.1909(5) 0.8647(6) 0.7357(5) 0.038(2) Uani 1.00 1 d . . .
C(71) C -0.1705(5) 0.7873(5) 0.7288(5) 0.029(2) Uani 1.00 1 d . . .
C(72) C -0.1324(4) 0.7501(5) 0.7782(4) 0.023(2) Uani 1.00 1 d . . .
C(73) C -0.1962(10) 0.9900(7) 0.8031(8) 0.080(5) Uani 1.00 1 d . . .
C(74) C -0.1867(5) 0.7412(7) 0.6704(5) 0.042(2) Uani 1.00 1 d . . .
C(75) C -0.1237(5) 0.7053(5) 0.9381(5) 0.031(2) Uani 1.00 1 d . . .
C(76) C -0.1367(5) 0.7417(5) 0.9955(5) 0.029(2) Uani 1.00 1 d . . .
C(77) C -0.1823(5) 0.7098(5) 1.0330(4) 0.033(2) Uani 1.00 1 d . . .
C(78) C -0.2183(5) 0.6417(5) 1.0138(5) 0.035(2) Uani 1.00 1 d . . .
C(79) C -0.2062(4) 0.6065(5) 0.9569(4) 0.025(2) Uani 1.00 1 d . . .
C(80) C -0.1601(4) 0.6383(5) 0.9198(4) 0.025(2) Uani 1.00 1 d . . .
C(81) C -0.1931(6) 0.7461(6) 1.0959(5) 0.037(2) Uani 1.00 1 d . . .
C(82) C -0.2437(6) 0.5349(6) 0.9350(5) 0.041(3) Uani 1.00 1 d . . .
B(1) B -0.0709(5) 0.7441(6) 0.8930(5) 0.023(2) Uani 1.00 1 d . . .
H(1) H 0.0577 0.3790 0.7179 0.068 Uiso 1.00 1 c R . .
H(2) H -0.0276 0.4398 0.7625 0.078 Uiso 1.00 1 c R . .
H(3) H -0.0932 0.5224 0.5877 0.075 Uiso 1.00 1 c R . .
H(4) H -0.0042 0.4617 0.5459 0.061 Uiso 1.00 1 c R . .
H(5) H -0.1569 0.4621 0.7695 0.121 Uiso 1.00 1 c R . .
H(6) H -0.1506 0.5569 0.7823 0.121 Uiso 1.00 1 c R . .
H(7) H -0.0889 0.5002 0.7926 0.121 Uiso 1.00 1 c R . .
H(8) H 0.1644 0.3300 0.5096 0.074 Uiso 1.00 1 c R . .
H(9) H 0.2441 0.4022 0.4623 0.090 Uiso 1.00 1 c R . .
H(10) H 0.2585 0.5395 0.4871 0.096 Uiso 1.00 1 c R . .
H(11) H 0.2028 0.5967 0.5652 0.098 Uiso 1.00 1 c R . .
H(12) H 0.1248 0.5226 0.6167 0.082 Uiso 1.00 1 c R . .
H(13) H 0.1384 0.2066 0.4729 0.032 Uiso 1.00 1 c R . .
H(14) H 0.0298 0.3125 0.4355 0.041 Uiso 1.00 1 c R . .
H(15) H -0.0781 0.3221 0.4347 0.053 Uiso 1.00 1 c R . .
H(16) H -0.1405 0.2160 0.4728 0.047 Uiso 1.00 1 c R . .
H(17) H -0.0934 0.1015 0.5160 0.045 Uiso 1.00 1 c R . .
H(18) H 0.0342 0.0265 0.5466 0.030 Uiso 1.00 1 c R . .
H(19) H 0.1426 0.0632 0.5166 0.033 Uiso 1.00 1 c R . .
H(20) H 0.0493 0.2490 0.7562 0.037 Uiso 1.00 1 c R . .
H(21) H 0.0630 0.1578 0.7778 0.037 Uiso 1.00 1 c R . .
H(22) H 0.1638 0.1820 0.7657 0.044 Uiso 1.00 1 c R . .
H(23) H 0.1472 0.2651 0.7298 0.044 Uiso 1.00 1 c R . .
H(24) H -0.0520 0.2804 0.5964 0.035 Uiso 1.00 1 c R . .
H(25) H -0.1539 0.3374 0.5943 0.047 Uiso 1.00 1 c R . .
H(26) H -0.2209 0.3028 0.6724 0.062 Uiso 1.00 1 c R . .
H(27) H -0.1883 0.2096 0.7493 0.087 Uiso 1.00 1 c R . .
H(28) H -0.0880 0.1512 0.7498 0.057 Uiso 1.00 1 c R . .
H(29) H -0.0770 0.0509 0.6220 0.036 Uiso 1.00 1 c R . .
H(30) H -0.0976 -0.0876 0.6315 0.049 Uiso 1.00 1 c R . .
H(31) H -0.0305 -0.1659 0.7032 0.052 Uiso 1.00 1 c R . .
H(32) H 0.0502 -0.1053 0.7644 0.047 Uiso 1.00 1 c R . .
H(33) H 0.0699 0.0331 0.7575 0.048 Uiso 1.00 1 c R . .
H(34) H 0.1213 -0.0012 0.6118 0.035 Uiso 1.00 1 c R . .
H(35) H 0.1517 -0.1326 0.6421 0.043 Uiso 1.00 1 c R . .
H(36) H 0.2303 -0.1516 0.7246 0.053 Uiso 1.00 1 c R . .
H(37) H 0.2789 -0.0405 0.7768 0.064 Uiso 1.00 1 c R . .
H(38) H 0.2449 0.0900 0.7494 0.049 Uiso 1.00 1 c R . .
H(39) H 0.2650 0.1028 0.5957 0.033 Uiso 1.00 1 c R . .
H(40) H 0.3592 0.1582 0.5649 0.049 Uiso 1.00 1 c R . .
H(41) H 0.3827 0.2923 0.5841 0.057 Uiso 1.00 1 c R . .
H(42) H 0.3148 0.3703 0.6394 0.061 Uiso 1.00 1 c R . .
H(43) H 0.2167 0.3180 0.6682 0.048 Uiso 1.00 1 c R . .
H(44) H -0.0328 0.5857 0.9321 0.033 Uiso 1.00 1 c R . .
H(45) H 0.0973 0.5279 0.8071 0.040 Uiso 1.00 1 c R . .
H(46) H 0.0037 0.7409 0.7933 0.035 Uiso 1.00 1 c R . .
H(47) H -0.0015 0.7230 1.0056 0.029 Uiso 1.00 1 c R . .
H(48) H 0.1024 0.9270 1.0324 0.042 Uiso 1.00 1 c R . .
H(49) H -0.0166 0.9006 0.8738 0.034 Uiso 1.00 1 c R . .
H(50) H -0.1291 0.8941 0.8802 0.038 Uiso 1.00 1 c R . .
H(51) H -0.2163 0.8907 0.7026 0.045 Uiso 1.00 1 c R . .
H(52) H -0.1193 0.6960 0.7725 0.027 Uiso 1.00 1 c R . .
H(53) H -0.1141 0.7891 1.0090 0.035 Uiso 1.00 1 c R . .
H(54) H -0.2499 0.6206 1.0388 0.042 Uiso 1.00 1 c R . .
H(55) H -0.1535 0.6131 0.8807 0.031 Uiso 1.00 1 c R . .

loop_
_atom_site_aniso_label
_atom_site_aniso_U_11
_atom_site_aniso_U_22
_atom_site_aniso_U_33
_atom_site_aniso_U_12
_atom_site_aniso_U_13
_atom_site_aniso_U_23
Ru(1) 0.0238(4) 0.0184(3) 0.0200(4) -0.0026(3) 0.0028(3) -0.0029(3)
P(1) 0.0265(15) 0.0245(12) 0.0194(14) -0.0025(10) 0.0019(11) -0.0027(9)
P(2) 0.0250(15) 0.0185(11) 0.0252(15) 0.0005(9) 0.0024(12) -0.0031(9)
F(1) 0.122(8) 0.050(4) 0.126(9) 0.018(5) 0.014(7) 0.045(5)
F(2) 0.131(10) 0.076(6) 0.169(11) -0.004(6) -0.074(9) 0.061(6)
F(3) 0.253(14) 0.061(5) 0.082(7) 0.090(7) 0.047(8) 0.029(4)
F(4) 0.079(7) 0.261(13) 0.048(6) -0.017(8) 0.013(5) 0.052(7)
F(5) 0.103(8) 0.153(8) 0.108(8) 0.087(6) 0.077(7) 0.047(6)
F(6) 0.299(17) 0.079(6) 0.165(11) -0.094(8) 0.187(12) -0.048(6)
F(7) 0.153(9) 0.055(4) 0.084(7) 0.021(5) -0.065(6) 0.002(4)
F(8) 0.078(7) 0.215(11) 0.051(6) 0.043(7) 0.008(5) 0.044(6)
F(9) 0.111(8) 0.096(6) 0.082(7) -0.042(5) -0.055(6) 0.022(5)
F(10) 0.053(4) 0.027(3) 0.084(5) -0.005(2) 0.035(4) 0.001(3)
F(11) 0.083(6) 0.027(3) 0.077(5) -0.022(3) 0.016(4) -0.020(3)
F(12) 0.047(4) 0.023(3) 0.080(5) -0.006(2) 0.011(4) -0.003(3)
F(13) 0.169(12) 0.041(5) 0.236(16) 0.016(6) -0.055(11) -0.019(6)
F(14) 0.233(14) 0.050(5) 0.151(11) 0.071(6) -0.038(10) 0.020(6)
F(15) 0.279(18) 0.074(6) 0.165(12) 0.097(9) 0.139(13) 0.018(7)
F(16) 0.031(4) 0.081(4) 0.033(4) -0.001(3) 0.003(3) -0.002(3)
F(17) 0.053(4) 0.059(4) 0.045(4) -0.025(3) 0.009(3) -0.013(3)
F(18) 0.066(5) 0.070(4) 0.047(4) 0.020(3) -0.022(4) 0.005(3)
F(19) 0.087(6) 0.073(4) 0.021(3) 0.023(4) 0.003(3) -0.007(3)
F(20) 0.084(5) 0.053(3) 0.046(4) -0.032(3) 0.030(4) -0.033(3)
F(21) 0.048(4) 0.044(3) 0.056(4) 0.004(3) 0.028(3) -0.016(3)
F(22) 0.041(5) 0.078(5) 0.198(11) -0.018(4) -0.026(6) -0.048(6)
F(23) 0.120(8) 0.047(4) 0.109(7) -0.055(4) -0.029(6) 0.012(4)
F(24) 0.116(7) 0.091(5) 0.086(6) -0.079(5) 0.069(6) -0.057(5)
O(1) 0.112(10) 0.079(7) 0.094(10) 0.017(6) 0.037(8) -0.006(6)
C(1) 0.039(6) 0.029(4) 0.018(5) -0.005(4) 0.006(4) -0.010(3)
C(2) 0.060(8) 0.023(5) 0.023(6) -0.004(4) -0.007(5) 0.005(4)
C(3) 0.054(8) 0.020(5) 0.037(7) -0.002(4) 0.009(6) 0.001(4)
C(4) 0.088(11) 0.030(6) 0.050(9) -0.005(6) -0.008(8) -0.017(5)
C(5) 0.120(14) 0.027(6) 0.051(9) -0.019(7) 0.027(9) -0.014(5)
C(6) 0.065(10) 0.028(6) 0.076(11) -0.007(6) 0.034(8) -0.018(6)
C(7) 0.103(13) 0.046(7) 0.039(8) -0.009(7) 0.002(8) 0.000(5)
C(8) 0.075(10) 0.032(6) 0.049(8) 0.008(6) 0.021(7) 0.006(5)
C(9) 0.087(15) 0.125(15) 0.088(15) -0.014(11) 0.004(12) -0.038(11)
C(10) 0.039(7) 0.019(4) 0.055(8) -0.010(4) -0.012(6) 0.009(4)
C(11) 0.084(11) 0.047(7) 0.056(9) -0.037(7) 0.013(8) 0.010(6)
C(12) 0.087(12) 0.072(9) 0.072(11) -0.035(8) 0.032(9) 0.004(7)
C(13) 0.091(14) 0.070(10) 0.078(13) -0.018(9) 0.011(10) 0.032(8)
C(14) 0.064(11) 0.026(6) 0.148(18) -0.021(6) -0.026(11) 0.011(8)
C(15) 0.070(10) 0.028(6) 0.101(12) -0.023(6) -0.029(9) -0.010(6)
C(16) 0.014(5) 0.040(5) 0.025(5) -0.001(4) -0.002(4) -0.000(4)
C(17) 0.029(5) 0.030(5) 0.003(4) 0.001(3) 0.004(4) -0.003(3)
C(18) 0.046(7) 0.030(5) 0.027(6) 0.007(4) 0.003(5) 0.009(4)
C(19) 0.055(9) 0.037(6) 0.038(7) 0.011(5) -0.007(6) 0.002(5)
C(20) 0.027(6) 0.050(6) 0.038(7) 0.001(5) -0.001(5) -0.017(5)
C(21) 0.033(7) 0.040(6) 0.038(7) -0.004(5) -0.007(5) -0.012(5)
C(22) 0.033(6) 0.019(4) 0.023(5) -0.003(4) 0.004(4) -0.007(3)
C(23) 0.035(6) 0.021(4) 0.018(5) -0.010(4) -0.006(4) -0.000(3)
C(24) 0.024(6) 0.031(5) 0.027(6) 0.000(4) 0.001(4) -0.007(4)
C(25) 0.048(7) 0.021(4) 0.028(6) -0.011(4) 0.024(5) -0.007(3)
C(26) 0.053(8) 0.037(5) 0.020(6) -0.002(5) -0.000(5) -0.002(4)
C(27) 0.034(6) 0.031(5) 0.028(6) 0.003(4) 0.015(5) 0.003(4)
C(28) 0.024(6) 0.026(4) 0.036(6) 0.001(4) 0.008(5) -0.004(4)
C(29) 0.046(7) 0.033(5) 0.040(7) 0.014(4) 0.009(6) 0.006(4)
C(30) 0.045(8) 0.058(7) 0.056(9) 0.030(6) 0.021(7) 0.007(6)
C(31) 0.065(11) 0.071(9) 0.089(12) 0.025(7) 0.058(9) 0.013(8)
C(32) 0.060(9) 0.043(6) 0.043(7) 0.012(6) 0.032(6) 0.006(5)
C(33) 0.026(6) 0.033(5) 0.022(6) -0.005(4) 0.013(4) 0.006(4)
C(34) 0.020(5) 0.032(5) 0.038(6) -0.008(4) 0.005(5) 0.003(4)
C(35) 0.051(8) 0.037(5) 0.037(7) -0.026(5) 0.017(6) -0.004(5)
C(36) 0.056(8) 0.030(5) 0.048(8) -0.013(5) 0.024(6) 0.002(5)
C(37) 0.021(6) 0.039(6) 0.059(8) 0.000(4) 0.017(6) 0.009(5)
C(38) 0.045(7) 0.044(6) 0.030(6) -0.012(5) 0.002(5) 0.009(4)
C(39) 0.034(6) 0.019(4) 0.028(6) 0.005(4) 0.006(5) 0.010(3)
C(40) 0.035(6) 0.027(5) 0.025(6) 0.002(4) 0.000(5) -0.000(4)
C(41) 0.053(8) 0.022(5) 0.032(6) 0.001(4) -0.002(5) 0.001(4)
C(42) 0.055(8) 0.026(5) 0.049(8) 0.008(5) -0.009(6) 0.013(5)
C(43) 0.053(9) 0.041(6) 0.063(9) 0.010(5) -0.014(7) 0.021(6)
C(44) 0.057(8) 0.024(5) 0.039(7) 0.001(5) -0.005(6) 0.007(4)
C(45) 0.013(5) 0.026(4) 0.025(5) -0.003(3) -0.010(4) 0.006(3)
C(46) 0.020(5) 0.025(4) 0.036(6) -0.002(3) -0.005(4) 0.001(4)
C(47) 0.031(6) 0.043(6) 0.049(8) 0.002(5) 0.002(5) 0.014(5)
C(48) 0.026(7) 0.053(7) 0.062(9) -0.013(5) -0.005(6) 0.018(6)
C(49) 0.053(8) 0.048(6) 0.050(8) -0.013(6) 0.000(6) -0.003(6)
C(50) 0.031(7) 0.051(6) 0.040(7) -0.004(5) 0.014(5) -0.013(5)
C(51) 0.022(5) 0.025(4) 0.016(5) 0.003(4) -0.004(4) 0.004(3)
C(52) 0.032(6) 0.025(4) 0.022(5) 0.007(4) -0.006(4) 0.005(4)
C(53) 0.033(6) 0.016(4) 0.056(8) 0.013(4) -0.002(5) 0.007(4)
C(54) 0.026(6) 0.028(5) 0.045(7) 0.009(4) 0.002(5) 0.000(4)
C(55) 0.034(6) 0.039(5) 0.020(6) 0.004(4) 0.003(5) -0.003(4)
C(56) 0.034(6) 0.024(4) 0.030(6) 0.004(4) -0.001(5) -0.002(4)
C(57) 0.048(9) 0.044(7) 0.086(12) 0.018(6) 0.021(9) 0.016(7)
C(58) 0.038(8) 0.071(8) 0.031(7) 0.005(6) 0.015(6) 0.008(5)
C(59) 0.017(5) 0.024(4) 0.021(5) -0.001(3) 0.004(4) -0.004(3)
C(60) 0.023(5) 0.021(4) 0.029(6) -0.006(3) 0.000(4) -0.002(3)
C(61) 0.043(7) 0.025(4) 0.035(6) 0.015(4) 0.004(5) 0.005(4)
C(62) 0.029(6) 0.034(5) 0.041(7) -0.008(4) 0.003(5) -0.011(4)
C(63) 0.033(7) 0.026(5) 0.053(8) -0.017(4) 0.019(6) -0.014(4)
C(64) 0.036(6) 0.019(4) 0.030(6) 0.003(4) 0.011(5) -0.005(4)
C(65) 0.045(8) 0.048(6) 0.047(8) -0.019(6) -0.016(7) 0.009(6)
C(66) 0.033(7) 0.031(5) 0.065(9) -0.005(5) 0.022(6) -0.007(5)
C(67) 0.035(6) 0.022(4) 0.017(5) -0.002(4) -0.001(4) 0.007(3)
C(68) 0.037(6) 0.020(4) 0.038(7) 0.007(4) 0.010(5) -0.005(4)
C(69) 0.043(7) 0.021(5) 0.057(8) 0.020(4) 0.018(6) 0.019(4)
C(70) 0.040(7) 0.038(6) 0.035(7) -0.002(5) -0.001(5) 0.011(5)
C(71) 0.030(6) 0.029(4) 0.029(6) 0.000(4) 0.001(5) 0.003(4)
C(72) 0.024(5) 0.019(4) 0.023(5) -0.001(3) -0.010(4) 0.002(3)
C(73) 0.125(16) 0.028(7) 0.082(13) 0.019(8) -0.027(12) 0.004(7)
C(74) 0.024(6) 0.065(7) 0.036(7) 0.005(5) 0.005(5) -0.002(5)
C(75) 0.041(7) 0.030(5) 0.022(6) 0.000(4) 0.005(5) 0.000(4)
C(76) 0.028(6) 0.025(4) 0.035(6) 0.001(4) -0.001(5) 0.007(4)
C(77) 0.050(7) 0.028(5) 0.019(5) -0.001(4) -0.003(5) -0.006(4)
C(78) 0.050(7) 0.027(5) 0.027(6) -0.006(4) 0.006(5) -0.008(4)
C(79) 0.024(6) 0.030(5) 0.021(5) -0.011(4) -0.001(4) -0.001(4)
C(80) 0.033(6) 0.021(4) 0.022(5) 0.003(4) 0.000(4) -0.009(3)
C(81) 0.046(8) 0.041(6) 0.023(6) 0.002(5) -0.002(5) -0.013(4)
C(82) 0.054(8) 0.035(6) 0.035(7) -0.016(5) 0.011(6) -0.019(5)
B(1) 0.014(6) 0.022(5) 0.033(7) -0.002(4) 0.003(5) -0.003(4)

loop_
_atom_type_symbol
_atom_type_description
_atom_type_scat_dispersion_real
_atom_type_scat_dispersion_imag
_atom_type_scat_source
C C 0.003 0.002
;
International Tables for Crystallography
(1992, Vol. C, Tables 4.2.6.8 and 6.1.1.4)
;
H H 0.000 0.000
;
International Tables for Crystallography
(1992, Vol. C, Table 6.1.1.4)
;
B B 0.001 0.001
;
International Tables for Crystallography
(1992, Vol. C, Tables 4.2.6.8 and 6.1.1.4)
;
F F 0.017 0.010
;
International Tables for Crystallography
(1992, Vol. C, Tables 4.2.6.8 and 6.1.1.4)
;
O O 0.011 0.006
;
International Tables for Crystallography
(1992, Vol. C, Tables 4.2.6.8 and 6.1.1.4)
;
P P 0.102 0.094
;
International Tables for Crystallography
(1992, Vol. C, Tables 4.2.6.8 and 6.1.1.4)
;
Ru Ru -1.259 0.836
;
International Tables for Crystallography
(1992, Vol. C, Tables 4.2.6.8 and 6.1.1.4)
;

loop_
_geom_angle_atom_site_label_1
_geom_angle_atom_site_label_2
_geom_angle_atom_site_label_3
_geom_angle
_geom_angle_publ_flag
_geom_angle_site_symmetry_1
_geom_angle_site_symmetry_2
_geom_angle_site_symmetry_3
P(1) Ru(1) P(2) 81.18(10) yes . . .
P(1) Ru(1) C(1) 94.8(3) yes . . .
P(1) Ru(1) C(16) 160.6(2) yes . . .
P(1) Ru(1) C(17) 130.5(2) yes . . .
P(1) Ru(1) C(22) 100.5(2) yes . . .
P(1) Ru(1) C(23) 101.1(2) yes . . .
P(1) Ru(1) C(24) 131.1(2) yes . . .
P(2) Ru(1) C(1) 87.7(3) yes . . .
P(2) Ru(1) C(16) 112.3(2) yes . . .
P(2) Ru(1) C(17) 147.9(2) yes . . .
P(2) Ru(1) C(22) 151.3(2) yes . . .
P(2) Ru(1) C(23) 115.0(2) yes . . .
P(2) Ru(1) C(24) 97.0(2) yes . . .
C(1) Ru(1) C(16) 99.5(3) yes . . .
C(1) Ru(1) C(17) 93.8(3) yes . . .
C(1) Ru(1) C(22) 120.4(3) yes . . .
C(1) Ru(1) C(23) 153.8(3) yes . . .
C(1) Ru(1) C(24) 134.1(4) yes . . .
C(16) Ru(1) C(17) 35.8(3) yes . . .
C(16) Ru(1) C(22) 60.8(3) yes . . .
C(16) Ru(1) C(23) 61.0(3) yes . . .
C(16) Ru(1) C(24) 36.9(3) yes . . .
C(17) Ru(1) C(22) 36.2(3) yes . . .
C(17) Ru(1) C(23) 60.1(3) yes . . .
C(17) Ru(1) C(24) 59.8(3) yes . . .
C(22) Ru(1) C(23) 36.3(3) yes . . .
C(22) Ru(1) C(24) 60.1(3) yes . . .
C(23) Ru(1) C(24) 35.8(3) yes . . .
Ru(1) P(1) C(25) 108.7(3) yes . . .
Ru(1) P(1) C(27) 117.0(3) yes . . .
Ru(1) P(1) C(33) 114.3(3) yes . . .
C(25) P(1) C(27) 106.6(4) yes . . .
C(25) P(1) C(33) 106.7(4) yes . . .
C(27) P(1) C(33) 102.8(4) yes . . .
Ru(1) P(2) C(26) 107.7(3) yes . . .
Ru(1) P(2) C(39) 119.4(3) yes . . .
Ru(1) P(2) C(45) 115.4(3) yes . . .
C(26) P(2) C(39) 104.4(4) yes . . .
C(26) P(2) C(45) 108.2(4) yes . . .
C(39) P(2) C(45) 100.9(4) yes . . .
C(6) O(1) C(9) 120.7(13) yes . . .
Ru(1) C(1) C(2) 169.4(8) yes . . .
C(1) C(2) C(3) 115.3(10) yes . . .
C(1) C(2) C(10) 123.8(10) yes . . .
C(3) C(2) C(10) 120.7(8) yes . . .
C(2) C(3) C(4) 121.6(10) yes . . .
C(2) C(3) C(8) 119.4(10) yes . . .
C(4) C(3) C(8) 119.0(11) yes . . .
C(3) C(4) C(5) 122.0(12) yes . . .
C(4) C(5) C(6) 118.0(13) yes . . .
O(1) C(6) C(5) 120.5(14) yes . . .
O(1) C(6) C(7) 117.3(13) yes . . .
C(5) C(6) C(7) 122.2(14) yes . . .
C(6) C(7) C(8) 117.1(12) yes . . .
C(3) C(8) C(7) 121.6(12) yes . . .
C(2) C(10) C(11) 121.7(9) yes . . .
C(2) C(10) C(15) 117.6(11) yes . . .
C(11) C(10) C(15) 120.7(11) yes . . .
C(10) C(11) C(12) 122.1(11) yes . . .
C(11) C(12) C(13) 118.4(14) yes . . .
C(12) C(13) C(14) 119.6(15) yes . . .
C(13) C(14) C(15) 122.6(12) yes . . .
C(10) C(15) C(14) 116.6(13) yes . . .
Ru(1) C(16) C(17) 75.2(5) yes . . .
Ru(1) C(16) C(24) 71.6(5) yes . . .
C(17) C(16) C(24) 107.3(8) yes . . .
Ru(1) C(17) C(16) 69.0(5) yes . . .
Ru(1) C(17) C(18) 125.1(6) yes . . .
Ru(1) C(17) C(22) 73.2(5) yes . . .
C(16) C(17) C(18) 132.7(9) yes . . .
C(16) C(17) C(22) 109.1(7) yes . . .
C(18) C(17) C(22) 118.1(9) yes . . .
C(17) C(18) C(19) 119.3(9) yes . . .
C(18) C(19) C(20) 121.9(10) yes . . .
C(19) C(20) C(21) 121.3(10) yes . . .
C(20) C(21) C(22) 118.9(10) yes . . .
Ru(1) C(22) C(17) 70.6(5) yes . . .
Ru(1) C(22) C(21) 127.1(7) yes . . .
Ru(1) C(22) C(23) 66.8(5) yes . . .
C(17) C(22) C(21) 120.4(8) yes . . .
C(17) C(22) C(23) 104.3(8) yes . . .
C(21) C(22) C(23) 135.3(8) yes . . .
Ru(1) C(23) C(22) 76.9(5) yes . . .
Ru(1) C(23) C(24) 72.8(5) yes . . .
C(22) C(23) C(24) 110.4(8) yes . . .
Ru(1) C(24) C(16) 71.5(5) yes . . .
Ru(1) C(24) C(23) 71.3(5) yes . . .
C(16) C(24) C(23) 108.5(8) yes . . .
P(1) C(25) C(26) 111.8(7) yes . . .
P(2) C(26) C(25) 113.3(7) yes . . .
P(1) C(27) C(28) 120.8(8) yes . . .
P(1) C(27) C(32) 120.7(7) yes . . .
C(28) C(27) C(32) 118.5(10) yes . . .
C(27) C(28) C(29) 120.9(10) yes . . .
C(28) C(29) C(30) 119.0(10) yes . . .
C(29) C(30) C(31) 120.7(12) yes . . .
C(30) C(31) C(32) 119.7(14) yes . . .
C(27) C(32) C(31) 121.2(11) yes . . .
P(1) C(33) C(34) 118.7(7) yes . . .
P(1) C(33) C(38) 121.4(7) yes . . .
C(34) C(33) C(38) 119.8(8) yes . . .
C(33) C(34) C(35) 120.7(9) yes . . .
C(34) C(35) C(36) 118.9(10) yes . . .
C(35) C(36) C(37) 119.7(9) yes . . .
C(36) C(37) C(38) 122.2(10) yes . . .
C(33) C(38) C(37) 118.6(10) yes . . .
P(2) C(39) C(40) 122.2(7) yes . . .
P(2) C(39) C(44) 119.4(6) yes . . .
C(40) C(39) C(44) 118.3(8) yes . . .
C(39) C(40) C(41) 121.1(9) yes . . .
C(40) C(41) C(42) 119.3(9) yes . . .
C(41) C(42) C(43) 120.4(9) yes . . .
C(42) C(43) C(44) 119.8(11) yes . . .
C(39) C(44) C(43) 121.0(9) yes . . .
P(2) C(45) C(46) 121.2(6) yes . . .
P(2) C(45) C(50) 119.5(7) yes . . .
C(46) C(45) C(50) 119.0(9) yes . . .
C(45) C(46) C(47) 121.3(8) yes . . .
C(46) C(47) C(48) 120.4(10) yes . . .
C(47) C(48) C(49) 119.6(11) yes . . .
C(48) C(49) C(50) 121.4(11) yes . . .
C(45) C(50) C(49) 118.2(10) yes . . .
C(52) C(51) C(56) 114.6(8) yes . . .
C(52) C(51) B(1) 124.2(8) yes . . .
C(56) C(51) B(1) 120.9(7) yes . . .
C(51) C(52) C(53) 121.2(9) yes . . .
C(52) C(53) C(54) 122.5(8) yes . . .
C(52) C(53) C(57) 118.9(11) yes . . .
C(54) C(53) C(57) 118.5(10) yes . . .
C(53) C(54) C(55) 116.5(9) yes . . .
C(54) C(55) C(56) 120.6(10) yes . . .
C(54) C(55) C(58) 117.9(10) yes . . .
C(56) C(55) C(58) 121.5(9) yes . . .
C(51) C(56) C(55) 124.5(8) yes . . .
F(1) C(57) F(2) 102.9(13) yes . . .
F(1) C(57) F(3) 103.1(10) yes . . .
F(1) C(57) C(53) 114.2(11) yes . . .
F(2) C(57) F(3) 107.3(12) yes . . .
F(2) C(57) C(53) 114.5(10) yes . . .
F(3) C(57) C(53) 113.8(13) yes . . .
F(4) C(58) F(5) 98.7(11) yes . . .
F(4) C(58) F(6) 102.3(12) yes . . .
F(4) C(58) C(55) 110.8(10) yes . . .
F(5) C(58) F(6) 109.0(12) yes . . .
F(5) C(58) C(55) 118.3(11) yes . . .
F(6) C(58) C(55) 115.3(11) yes . . .
C(60) C(59) C(64) 116.7(8) yes . . .
C(60) C(59) B(1) 117.6(7) yes . . .
C(64) C(59) B(1) 125.2(8) yes . . .
C(59) C(60) C(61) 121.1(8) yes . . .
C(60) C(61) C(62) 120.8(9) yes . . .
C(60) C(61) C(65) 117.5(9) yes . . .
C(62) C(61) C(65) 121.7(9) yes . . .
C(61) C(62) C(63) 119.3(9) yes . . .
C(62) C(63) C(64) 121.2(9) yes . . .
C(62) C(63) C(66) 121.0(9) yes . . .
C(64) C(63) C(66) 117.7(9) yes . . .
C(59) C(64) C(63) 120.6(9) yes . . .
F(7) C(65) F(8) 103.8(11) yes . . .
F(7) C(65) F(9) 106.3(11) yes . . .
F(7) C(65) C(61) 112.9(10) yes . . .
F(8) C(65) F(9) 107.1(11) yes . . .
F(8) C(65) C(61) 112.5(10) yes . . .
F(9) C(65) C(61) 113.6(10) yes . . .
F(10) C(66) F(11) 107.6(9) yes . . .
F(10) C(66) F(12) 107.6(10) yes . . .
F(10) C(66) C(63) 111.7(8) yes . . .
F(11) C(66) F(12) 106.6(8) yes . . .
F(11) C(66) C(63) 110.7(10) yes . . .
F(12) C(66) C(63) 112.4(9) yes . . .
C(68) C(67) C(72) 114.1(8) yes . . .
C(68) C(67) B(1) 122.5(8) yes . . .
C(72) C(67) B(1) 123.1(7) yes . . .
C(67) C(68) C(69) 123.1(9) yes . . .
C(68) C(69) C(70) 120.4(8) yes . . .
C(68) C(69) C(73) 118.7(11) yes . . .
C(70) C(69) C(73) 120.8(11) yes . . .
C(69) C(70) C(71) 118.7(9) yes . . .
C(70) C(71) C(72) 119.8(9) yes . . .
C(70) C(71) C(74) 121.7(9) yes . . .
C(72) C(71) C(74) 118.5(8) yes . . .
C(67) C(72) C(71) 123.7(8) yes . . .
F(13) C(73) F(14) 96.7(13) yes . . .
F(13) C(73) F(15) 103.3(14) yes . . .
F(13) C(73) C(69) 107.0(14) yes . . .
F(14) C(73) F(15) 115.7(16) yes . . .
F(14) C(73) C(69) 114.3(14) yes . . .
F(15) C(73) C(69) 116.5(12) yes . . .
F(16) C(74) F(17) 105.5(9) yes . . .
F(16) C(74) F(18) 103.9(9) yes . . .
F(16) C(74) C(71) 110.6(9) yes . . .
F(17) C(74) F(18) 108.7(9) yes . . .
F(17) C(74) C(71) 114.7(10) yes . . .
F(18) C(74) C(71) 112.6(9) yes . . .
C(76) C(75) C(80) 116.4(9) yes . . .
C(76) C(75) B(1) 121.5(8) yes . . .
C(80) C(75) B(1) 122.0(9) yes . . .
C(75) C(76) C(77) 121.4(8) yes . . .
C(76) C(77) C(78) 121.2(9) yes . . .
C(76) C(77) C(81) 121.0(9) yes . . .
C(78) C(77) C(81) 117.8(10) yes . . .
C(77) C(78) C(79) 117.4(10) yes . . .
C(78) C(79) C(80) 121.1(8) yes . . .
C(78) C(79) C(82) 118.8(9) yes . . .
C(80) C(79) C(82) 120.0(9) yes . . .
C(75) C(80) C(79) 122.3(9) yes . . .
F(19) C(81) F(20) 107.0(8) yes . . .
F(19) C(81) F(21) 105.3(9) yes . . .
F(19) C(81) C(77) 111.6(8) yes . . .
F(20) C(81) F(21) 105.7(8) yes . . .
F(20) C(81) C(77) 113.8(9) yes . . .
F(21) C(81) C(77) 112.9(9) yes . . .
F(22) C(82) F(23) 100.5(10) yes . . .
F(22) C(82) F(24) 110.5(10) yes . . .
F(22) C(82) C(79) 115.0(9) yes . . .
F(23) C(82) F(24) 102.7(8) yes . . .
F(23) C(82) C(79) 111.3(9) yes . . .
F(24) C(82) C(79) 115.1(10) yes . . .
C(51) B(1) C(59) 103.5(7) yes . . .
C(51) B(1) C(67) 111.0(8) yes . . .
C(51) B(1) C(75) 112.1(7) yes . . .
C(59) B(1) C(67) 113.6(7) yes . . .
C(59) B(1) C(75) 111.2(8) yes . . .
C(67) B(1) C(75) 105.7(8) yes . . .
C(3) C(4) H(1) 119.0 no . . .
C(5) C(4) H(1) 119.0 no . . .
C(4) C(5) H(2) 121.0 no . . .
C(6) C(5) H(2) 121.0 no . . .
C(6) C(7) H(3) 121.4 no . . .
C(8) C(7) H(3) 121.4 no . . .
C(3) C(8) H(4) 119.2 no . . .
C(7) C(8) H(4) 119.2 no . . .
O(1) C(9) H(5) 109.5 no . . .
O(1) C(9) H(6) 109.5 no . . .
O(1) C(9) H(7) 109.5 no . . .
H(5) C(9) H(6) 109.5 no . . .
H(5) C(9) H(7) 109.5 no . . .
H(6) C(9) H(7) 109.5 no . . .
C(10) C(11) H(8) 119.0 no . . .
C(12) C(11) H(8) 119.0 no . . .
C(11) C(12) H(9) 120.8 no . . .
C(13) C(12) H(9) 120.8 no . . .
C(12) C(13) H(10) 120.2 no . . .
C(14) C(13) H(10) 120.2 no . . .
C(13) C(14) H(11) 118.7 no . . .
C(15) C(14) H(11) 118.7 no . . .
C(10) C(15) H(12) 121.7 no . . .
C(14) C(15) H(12) 121.7 no . . .
Ru(1) C(16) H(13) 118.8 no . . .
C(17) C(16) H(13) 126.3 no . . .
C(24) C(16) H(13) 126.3 no . . .
C(17) C(18) H(14) 120.3 no . . .
C(19) C(18) H(14) 120.4 no . . .
C(18) C(19) H(15) 119.0 no . . .
C(20) C(19) H(15) 119.1 no . . .
C(19) C(20) H(16) 119.3 no . . .
C(21) C(20) H(16) 119.3 no . . .
C(20) C(21) H(17) 120.6 no . . .
C(22) C(21) H(17) 120.6 no . . .
Ru(1) C(23) H(18) 117.2 no . . .
C(22) C(23) H(18) 124.8 no . . .
C(24) C(23) H(18) 124.8 no . . .
Ru(1) C(24) H(19) 123.0 no . . .
C(16) C(24) H(19) 125.7 no . . .
C(23) C(24) H(19) 125.7 no . . .
P(1) C(25) H(20) 109.3 no . . .
P(1) C(25) H(21) 109.3 no . . .
C(26) C(25) H(20) 109.2 no . . .
C(26) C(25) H(21) 109.2 no . . .
H(20) C(25) H(21) 107.9 no . . .
P(2) C(26) H(22) 108.9 no . . .
P(2) C(26) H(23) 108.9 no . . .
C(25) C(26) H(22) 108.9 no . . .
C(25) C(26) H(23) 108.9 no . . .
H(22) C(26) H(23) 107.7 no . . .
C(27) C(28) H(24) 119.5 no . . .
C(29) C(28) H(24) 119.6 no . . .
C(28) C(29) H(25) 120.5 no . . .
C(30) C(29) H(25) 120.5 no . . .
C(29) C(30) H(26) 119.7 no . . .
C(31) C(30) H(26) 119.7 no . . .
C(30) C(31) H(27) 120.1 no . . .
C(32) C(31) H(27) 120.2 no . . .
C(27) C(32) H(28) 119.4 no . . .
C(31) C(32) H(28) 119.4 no . . .
C(33) C(34) H(29) 119.7 no . . .
C(35) C(34) H(29) 119.6 no . . .
C(34) C(35) H(30) 120.6 no . . .
C(36) C(35) H(30) 120.6 no . . .
C(35) C(36) H(31) 120.1 no . . .
C(37) C(36) H(31) 120.1 no . . .
C(36) C(37) H(32) 118.9 no . . .
C(38) C(37) H(32) 118.9 no . . .
C(33) C(38) H(33) 120.7 no . . .
C(37) C(38) H(33) 120.7 no . . .
C(39) C(40) H(34) 119.4 no . . .
C(41) C(40) H(34) 119.4 no . . .
C(40) C(41) H(35) 120.4 no . . .
C(42) C(41) H(35) 120.4 no . . .
C(41) C(42) H(36) 119.8 no . . .
C(43) C(42) H(36) 119.8 no . . .
C(42) C(43) H(37) 120.1 no . . .
C(44) C(43) H(37) 120.1 no . . .
C(39) C(44) H(38) 119.5 no . . .
C(43) C(44) H(38) 119.5 no . . .
C(45) C(46) H(39) 119.3 no . . .
C(47) C(46) H(39) 119.4 no . . .
C(46) C(47) H(40) 119.8 no . . .
C(48) C(47) H(40) 119.8 no . . .
C(47) C(48) H(41) 120.2 no . . .
C(49) C(48) H(41) 120.2 no . . .
C(48) C(49) H(42) 119.3 no . . .
C(50) C(49) H(42) 119.3 no . . .
C(45) C(50) H(43) 120.9 no . . .
C(49) C(50) H(43) 120.9 no . . .
C(51) C(52) H(44) 119.4 no . . .
C(53) C(52) H(44) 119.4 no . . .
C(53) C(54) H(45) 121.7 no . . .
C(55) C(54) H(45) 121.7 no . . .
C(51) C(56) H(46) 117.7 no . . .
C(55) C(56) H(46) 117.7 no . . .
C(59) C(60) H(47) 119.4 no . . .
C(61) C(60) H(47) 119.4 no . . .
C(61) C(62) H(48) 120.3 no . . .
C(63) C(62) H(48) 120.4 no . . .
C(59) C(64) H(49) 119.7 no . . .
C(63) C(64) H(49) 119.7 no . . .
C(67) C(68) H(50) 118.4 no . . .
C(69) C(68) H(50) 118.4 no . . .
C(69) C(70) H(51) 120.6 no . . .
C(71) C(70) H(51) 120.6 no . . .
C(67) C(72) H(52) 118.2 no . . .
C(71) C(72) H(52) 118.2 no . . .
C(75) C(76) H(53) 119.3 no . . .
C(77) C(76) H(53) 119.3 no . . .
C(77) C(78) H(54) 121.3 no . . .
C(79) C(78) H(54) 121.3 no . . .
C(75) C(80) H(55) 118.8 no . . .
C(79) C(80) H(55) 118.8 no . . .

loop_
_geom_bond_atom_site_label_1
_geom_bond_atom_site_label_2
_geom_bond_distance
_geom_bond_publ_flag
_geom_bond_site_symmetry_1
_geom_bond_site_symmetry_2
Ru(1) P(1) 2.312(2) yes . .
Ru(1) P(2) 2.240(2) yes . .
Ru(1) C(1) 1.847(9) yes . .
Ru(1) C(16) 2.267(10) yes . .
Ru(1) C(17) 2.347(8) yes . .
Ru(1) C(22) 2.382(9) yes . .
Ru(1) C(23) 2.249(8) yes . .
Ru(1) C(24) 2.267(9) yes . .
P(1) C(25) 1.843(10) yes . .
P(1) C(27) 1.827(10) yes . .
P(1) C(33) 1.830(9) yes . .
P(2) C(26) 1.826(11) yes . .
P(2) C(39) 1.832(8) yes . .
P(2) C(45) 1.807(9) yes . .
F(1) C(57) 1.314(19) yes . .
F(2) C(57) 1.299(19) yes . .
F(3) C(57) 1.317(17) yes . .
F(4) C(58) 1.334(15) yes . .
F(5) C(58) 1.260(16) yes . .
F(6) C(58) 1.258(16) yes . .
F(7) C(65) 1.299(14) yes . .
F(8) C(65) 1.313(17) yes . .
F(9) C(65) 1.301(15) yes . .
F(10) C(66) 1.328(15) yes . .
F(11) C(66) 1.345(13) yes . .
F(12) C(66) 1.339(13) yes . .
F(13) C(73) 1.38(2) yes . .
F(14) C(73) 1.25(2) yes . .
F(15) C(73) 1.25(2) yes . .
F(16) C(74) 1.364(14) yes . .
F(17) C(74) 1.324(13) yes . .
F(18) C(74) 1.347(13) yes . .
F(19) C(81) 1.328(12) yes . .
F(20) C(81) 1.334(12) yes . .
F(21) C(81) 1.352(14) yes . .
F(22) C(82) 1.288(15) yes . .
F(23) C(82) 1.363(13) yes . .
F(24) C(82) 1.296(15) yes . .
O(1) C(6) 1.303(19) yes . .
O(1) C(9) 1.44(2) yes . .
C(1) C(2) 1.334(12) yes . .
C(2) C(3) 1.498(16) yes . .
C(2) C(10) 1.508(16) yes . .
C(3) C(4) 1.386(18) yes . .
C(3) C(8) 1.374(16) yes . .
C(4) C(5) 1.37(2) yes . .
C(5) C(6) 1.39(2) yes . .
C(6) C(7) 1.40(2) yes . .
C(7) C(8) 1.40(2) yes . .
C(10) C(11) 1.374(19) yes . .
C(10) C(15) 1.389(14) yes . .
C(11) C(12) 1.40(2) yes . .
C(12) C(13) 1.39(2) yes . .
C(13) C(14) 1.37(2) yes . .
C(14) C(15) 1.43(2) yes . .
C(16) C(17) 1.421(13) yes . .
C(16) C(24) 1.434(13) yes . .
C(17) C(18) 1.433(13) yes . .
C(17) C(22) 1.468(13) yes . .
C(18) C(19) 1.328(18) yes . .
C(19) C(20) 1.448(16) yes . .
C(20) C(21) 1.350(15) yes . .
C(21) C(22) 1.398(15) yes . .
C(22) C(23) 1.449(13) yes . .
C(23) C(24) 1.389(14) yes . .
C(25) C(26) 1.533(16) yes . .
C(27) C(28) 1.381(13) yes . .
C(27) C(32) 1.379(17) yes . .
C(28) C(29) 1.384(15) yes . .
C(29) C(30) 1.380(18) yes . .
C(30) C(31) 1.365(19) yes . .
C(31) C(32) 1.373(19) yes . .
C(33) C(34) 1.381(13) yes . .
C(33) C(38) 1.399(14) yes . .
C(34) C(35) 1.396(13) yes . .
C(35) C(36) 1.413(16) yes . .
C(36) C(37) 1.346(16) yes . .
C(37) C(38) 1.396(14) yes . .
C(39) C(40) 1.403(13) yes . .
C(39) C(44) 1.381(15) yes . .
C(40) C(41) 1.399(13) yes . .
C(41) C(42) 1.376(16) yes . .
C(42) C(43) 1.393(15) yes . .
C(43) C(44) 1.393(14) yes . .
C(45) C(46) 1.374(13) yes . .
C(45) C(50) 1.405(13) yes . .
C(46) C(47) 1.385(15) yes . .
C(47) C(48) 1.358(15) yes . .
C(48) C(49) 1.370(18) yes . .
C(49) C(50) 1.407(17) yes . .
C(51) C(52) 1.419(12) yes . .
C(51) C(56) 1.394(14) yes . .
C(51) B(1) 1.630(14) yes . .
C(52) C(53) 1.390(14) yes . .
C(53) C(54) 1.394(16) yes . .
C(53) C(57) 1.493(16) yes . .
C(54) C(55) 1.400(13) yes . .
C(55) C(56) 1.371(14) yes . .
C(55) C(58) 1.473(17) yes . .
C(59) C(60) 1.409(13) yes . .
C(59) C(64) 1.404(12) yes . .
C(59) B(1) 1.654(13) yes . .
C(60) C(61) 1.401(13) yes . .
C(61) C(62) 1.365(14) yes . .
C(61) C(65) 1.511(16) yes . .
C(62) C(63) 1.367(16) yes . .
C(63) C(64) 1.405(14) yes . .
C(63) C(66) 1.534(15) yes . .
C(67) C(68) 1.400(12) yes . .
C(67) C(72) 1.409(13) yes . .
C(67) B(1) 1.621(14) yes . .
C(68) C(69) 1.390(15) yes . .
C(69) C(70) 1.404(16) yes . .
C(69) C(73) 1.508(17) yes . .
C(70) C(71) 1.365(13) yes . .
C(71) C(72) 1.409(13) yes . .
C(71) C(74) 1.473(15) yes . .
C(75) C(76) 1.406(15) yes . .
C(75) C(80) 1.387(13) yes . .
C(75) B(1) 1.653(16) yes . .
C(76) C(77) 1.397(15) yes . .
C(77) C(78) 1.401(14) yes . .
C(77) C(81) 1.500(15) yes . .
C(78) C(79) 1.383(14) yes . .
C(79) C(80) 1.399(14) yes . .
C(79) C(82) 1.480(14) yes . .
C(4) H(1) 0.950 no . .
C(5) H(2) 0.950 no . .
C(7) H(3) 0.950 no . .
C(8) H(4) 0.950 no . .
C(9) H(5) 0.980 no . .
C(9) H(6) 0.980 no . .
C(9) H(7) 0.980 no . .
C(11) H(8) 0.950 no . .
C(12) H(9) 0.950 no . .
C(13) H(10) 0.950 no . .
C(14) H(11) 0.950 no . .
C(15) H(12) 0.950 no . .
C(16) H(13) 0.950 no . .
C(18) H(14) 0.950 no . .
C(19) H(15) 0.950 no . .
C(20) H(16) 0.950 no . .
C(21) H(17) 0.950 no . .
C(23) H(18) 0.950 no . .
C(24) H(19) 0.950 no . .
C(25) H(20) 0.990 no . .
C(25) H(21) 0.990 no . .
C(26) H(22) 0.990 no . .
C(26) H(23) 0.990 no . .
C(28) H(24) 0.950 no . .
C(29) H(25) 0.950 no . .
C(30) H(26) 0.950 no . .
C(31) H(27) 0.950 no . .
C(32) H(28) 0.950 no . .
C(34) H(29) 0.950 no . .
C(35) H(30) 0.950 no . .
C(36) H(31) 0.950 no . .
C(37) H(32) 0.950 no . .
C(38) H(33) 0.950 no . .
C(40) H(34) 0.950 no . .
C(41) H(35) 0.950 no . .
C(42) H(36) 0.950 no . .
C(43) H(37) 0.950 no . .
C(44) H(38) 0.950 no . .
C(46) H(39) 0.950 no . .
C(47) H(40) 0.950 no . .
C(48) H(41) 0.950 no . .
C(49) H(42) 0.950 no . .
C(50) H(43) 0.950 no . .
C(52) H(44) 0.950 no . .
C(54) H(45) 0.950 no . .
C(56) H(46) 0.950 no . .
C(60) H(47) 0.950 no . .
C(62) H(48) 0.950 no . .
C(64) H(49) 0.950 no . .
C(68) H(50) 0.950 no . .
C(70) H(51) 0.950 no . .
C(72) H(52) 0.950 no . .
C(76) H(53) 0.950 no . .
C(78) H(54) 0.950 no . .
C(80) H(55) 0.950 no . .

loop_
_geom_torsion_atom_site_label_1
_geom_torsion_atom_site_label_2
_geom_torsion_atom_site_label_3
_geom_torsion_atom_site_label_4
_geom_torsion
_geom_torsion_publ_flag
_geom_torsion_site_symmetry_1
_geom_torsion_site_symmetry_2
_geom_torsion_site_symmetry_3
_geom_torsion_site_symmetry_4
P(1) Ru(1) P(2) C(26) -36.9(3) ? . . . .
P(1) Ru(1) P(2) C(39) 81.7(4) ? . . . .
P(1) Ru(1) P(2) C(45) -157.9(3) ? . . . .
P(2) Ru(1) P(1) C(25) 31.3(3) ? . . . .
P(2) Ru(1) P(1) C(27) 152.1(3) ? . . . .
P(2) Ru(1) P(1) C(33) -87.8(3) ? . . . .
P(1) Ru(1) C(1) C(2) -126(5) ? . . . .
C(1) Ru(1) P(1) C(25) -55.7(4) ? . . . .
C(1) Ru(1) P(1) C(27) 65.1(4) ? . . . .
C(1) Ru(1) P(1) C(33) -174.7(4) ? . . . .
P(1) Ru(1) C(16) C(17) 53.5(9) ? . . . .
P(1) Ru(1) C(16) C(24) -60.9(9) ? . . . .
C(16) Ru(1) P(1) C(25) 167.0(7) ? . . . .
C(16) Ru(1) P(1) C(27) -72.2(8) ? . . . .
C(16) Ru(1) P(1) C(33) 48.0(8) ? . . . .
P(1) Ru(1) C(17) C(16) -159.4(4) ? . . . .
P(1) Ru(1) C(17) C(18) 72.4(9) ? . . . .
P(1) Ru(1) C(17) C(22) -40.6(6) ? . . . .
C(17) Ru(1) P(1) C(25) -154.8(4) ? . . . .
C(17) Ru(1) P(1) C(27) -34.0(4) ? . . . .
C(17) Ru(1) P(1) C(33) 86.2(4) ? . . . .
P(1) Ru(1) C(22) C(17) 149.8(4) ? . . . .
P(1) Ru(1) C(22) C(21) 35.8(8) ? . . . .
P(1) Ru(1) C(22) C(23) -94.4(5) ? . . . .
C(22) Ru(1) P(1) C(25) -177.8(3) ? . . . .
C(22) Ru(1) P(1) C(27) -57.0(4) ? . . . .
C(22) Ru(1) P(1) C(33) 63.2(4) ? . . . .
P(1) Ru(1) C(23) C(22) 92.8(5) ? . . . .
P(1) Ru(1) C(23) C(24) -150.7(5) ? . . . .
C(23) Ru(1) P(1) C(25) 145.2(3) ? . . . .
C(23) Ru(1) P(1) C(27) -94.0(4) ? . . . .
C(23) Ru(1) P(1) C(33) 26.2(4) ? . . . .
P(1) Ru(1) C(24) C(16) 157.3(4) ? . . . .
P(1) Ru(1) C(24) C(23) 39.5(6) ? . . . .
C(24) Ru(1) P(1) C(25) 122.9(4) ? . . . .
C(24) Ru(1) P(1) C(27) -116.3(4) ? . . . .
C(24) Ru(1) P(1) C(33) 3.9(5) ? . . . .
P(2) Ru(1) C(1) C(2) 153(5) ? . . . .
C(1) Ru(1) P(2) C(26) 58.3(4) ? . . . .
C(1) Ru(1) P(2) C(39) 176.9(5) ? . . . .
C(1) Ru(1) P(2) C(45) -62.7(4) ? . . . .
P(2) Ru(1) C(16) C(17) -174.7(4) ? . . . .
P(2) Ru(1) C(16) C(24) 70.9(5) ? . . . .
C(16) Ru(1) P(2) C(26) 157.6(4) ? . . . .
C(16) Ru(1) P(2) C(39) -83.7(4) ? . . . .
C(16) Ru(1) P(2) C(45) 36.7(4) ? . . . .
P(2) Ru(1) C(17) C(16) 9.3(7) ? . . . .
P(2) Ru(1) C(17) C(18) -118.9(8) ? . . . .
P(2) Ru(1) C(17) C(22) 128.1(5) ? . . . .
C(17) Ru(1) P(2) C(26) 151.8(5) ? . . . .
C(17) Ru(1) P(2) C(39) -89.6(5) ? . . . .
C(17) Ru(1) P(2) C(45) 30.8(5) ? . . . .
P(2) Ru(1) C(22) C(17) -119.4(5) ? . . . .
P(2) Ru(1) C(22) C(21) 126.6(7) ? . . . .
P(2) Ru(1) C(22) C(23) -3.6(9) ? . . . .
C(22) Ru(1) P(2) C(26) -132.8(6) ? . . . .
C(22) Ru(1) P(2) C(39) -14.2(7) ? . . . .
C(22) Ru(1) P(2) C(45) 106.3(6) ? . . . .
P(2) Ru(1) C(23) C(22) 178.1(4) ? . . . .
P(2) Ru(1) C(23) C(24) -65.4(5) ? . . . .
C(23) Ru(1) P(2) C(26) -135.1(4) ? . . . .
C(23) Ru(1) P(2) C(39) -16.5(5) ? . . . .
C(23) Ru(1) P(2) C(45) 103.9(4) ? . . . .
P(2) Ru(1) C(24) C(16) -118.3(5) ? . . . .
P(2) Ru(1) C(24) C(23) 123.9(5) ? . . . .
C(24) Ru(1) P(2) C(26) -167.5(4) ? . . . .
C(24) Ru(1) P(2) C(39) -48.9(4) ? . . . .
C(24) Ru(1) P(2) C(45) 71.5(4) ? . . . .
C(1) Ru(1) C(16) C(17) -83.3(5) ? . . . .
C(1) Ru(1) C(16) C(24) 162.3(6) ? . . . .
C(16) Ru(1) C(1) C(2) 41(5) ? . . . .
C(1) Ru(1) C(17) C(16) 101.0(5) ? . . . .
C(1) Ru(1) C(17) C(18) -27.2(9) ? . . . .
C(1) Ru(1) C(17) C(22) -140.2(6) ? . . . .
C(17) Ru(1) C(1) C(2) 6(5) ? . . . .
C(1) Ru(1) C(22) C(17) 47.8(7) ? . . . .
C(1) Ru(1) C(22) C(21) -66.2(9) ? . . . .
C(1) Ru(1) C(22) C(23) 163.6(6) ? . . . .
C(22) Ru(1) C(1) C(2) -20(5) ? . . . .
C(1) Ru(1) C(23) C(22) -33.6(12) ? . . . .
C(1) Ru(1) C(23) C(24) 82.9(11) ? . . . .
C(23) Ru(1) C(1) C(2) 2(5) ? . . . .
C(1) Ru(1) C(24) C(16) -24.6(8) ? . . . .
C(1) Ru(1) C(24) C(23) -142.5(6) ? . . . .
C(24) Ru(1) C(1) C(2) 56(5) ? . . . .
C(16) Ru(1) C(17) C(18) -128.2(11) ? . . . .
C(16) Ru(1) C(17) C(22) 118.8(7) ? . . . .
C(17) Ru(1) C(16) C(24) -114.4(7) ? . . . .
C(16) Ru(1) C(22) C(17) -36.0(5) ? . . . .
C(16) Ru(1) C(22) C(21) -150.0(9) ? . . . .
C(16) Ru(1) C(22) C(23) 79.8(6) ? . . . .
C(22) Ru(1) C(16) C(17) 36.3(4) ? . . . .
C(22) Ru(1) C(16) C(24) -78.1(5) ? . . . .
C(16) Ru(1) C(23) C(22) -79.1(6) ? . . . .
C(16) Ru(1) C(23) C(24) 37.4(5) ? . . . .
C(23) Ru(1) C(16) C(17) 78.1(5) ? . . . .
C(23) Ru(1) C(16) C(24) -36.3(5) ? . . . .
C(16) Ru(1) C(24) C(23) -117.8(8) ? . . . .
C(24) Ru(1) C(16) C(17) 114.4(7) ? . . . .
C(17) Ru(1) C(22) C(21) -114.0(9) ? . . . .
C(17) Ru(1) C(22) C(23) 115.8(8) ? . . . .
C(22) Ru(1) C(17) C(16) -118.8(7) ? . . . .
C(22) Ru(1) C(17) C(18) 113.0(11) ? . . . .
C(17) Ru(1) C(23) C(22) -37.8(5) ? . . . .
C(17) Ru(1) C(23) C(24) 78.7(6) ? . . . .
C(23) Ru(1) C(17) C(16) -80.9(5) ? . . . .
C(23) Ru(1) C(17) C(18) 150.9(10) ? . . . .
C(23) Ru(1) C(17) C(22) 38.0(5) ? . . . .
C(17) Ru(1) C(24) C(16) 38.1(5) ? . . . .
C(17) Ru(1) C(24) C(23) -79.7(5) ? . . . .
C(24) Ru(1) C(17) C(16) -39.2(5) ? . . . .
C(24) Ru(1) C(17) C(18) -167.4(10) ? . . . .
C(24) Ru(1) C(17) C(22) 79.6(5) ? . . . .
C(22) Ru(1) C(23) C(24) 116.5(8) ? . . . .
C(23) Ru(1) C(22) C(17) -115.8(8) ? . . . .
C(23) Ru(1) C(22) C(21) 130.2(11) ? . . . .
C(22) Ru(1) C(24) C(16) 80.1(5) ? . . . .
C(22) Ru(1) C(24) C(23) -37.7(5) ? . . . .
C(24) Ru(1) C(22) C(17) -78.6(5) ? . . . .
C(24) Ru(1) C(22) C(21) 167.4(9) ? . . . .
C(24) Ru(1) C(22) C(23) 37.2(5) ? . . . .
C(23) Ru(1) C(24) C(16) 117.8(8) ? . . . .
C(24) Ru(1) C(23) C(22) -116.5(8) ? . . . .
Ru(1) P(1) C(25) C(26) -17.6(6) ? . . . .
Ru(1) P(1) C(27) C(28) -9.1(9) ? . . . .
Ru(1) P(1) C(27) C(32) 169.5(7) ? . . . .
Ru(1) P(1) C(33) C(34) -78.6(9) ? . . . .
Ru(1) P(1) C(33) C(38) 98.8(9) ? . . . .
C(25) P(1) C(27) C(28) 112.8(8) ? . . . .
C(25) P(1) C(27) C(32) -68.6(9) ? . . . .
C(27) P(1) C(25) C(26) -144.6(6) ? . . . .
C(25) P(1) C(33) C(34) 161.2(8) ? . . . .
C(25) P(1) C(33) C(38) -21.4(10) ? . . . .
C(33) P(1) C(25) C(26) 106.1(7) ? . . . .
C(27) P(1) C(33) C(34) 49.2(9) ? . . . .
C(27) P(1) C(33) C(38) -133.4(9) ? . . . .
C(33) P(1) C(27) C(28) -135.2(8) ? . . . .
C(33) P(1) C(27) C(32) 43.4(9) ? . . . .
Ru(1) P(2) C(26) C(25) 37.7(7) ? . . . .
Ru(1) P(2) C(39) C(40) 6.8(10) ? . . . .
Ru(1) P(2) C(39) C(44) -172.5(8) ? . . . .
Ru(1) P(2) C(45) C(46) -91.9(8) ? . . . .
Ru(1) P(2) C(45) C(50) 82.5(8) ? . . . .
C(26) P(2) C(39) C(40) 127.1(9) ? . . . .
C(26) P(2) C(39) C(44) -52.2(10) ? . . . .
C(39) P(2) C(26) C(25) -90.1(7) ? . . . .
C(26) P(2) C(45) C(46) 147.4(8) ? . . . .
C(26) P(2) C(45) C(50) -38.2(9) ? . . . .
C(45) P(2) C(26) C(25) 163.1(6) ? . . . .
C(39) P(2) C(45) C(46) 38.2(9) ? . . . .
C(39) P(2) C(45) C(50) -147.4(8) ? . . . .
C(45) P(2) C(39) C(40) -120.7(9) ? . . . .
C(45) P(2) C(39) C(44) 60.0(10) ? . . . .
C(9) O(1) C(6) C(5) -7.1(19) ? . . . .
C(9) O(1) C(6) C(7) 172.1(12) ? . . . .
Ru(1) C(1) C(2) C(3) 97(5) ? . . . .
Ru(1) C(1) C(2) C(10) -78(5) ? . . . .
C(1) C(2) C(3) C(4) 66.5(14) ? . . . .
C(1) C(2) C(3) C(8) -111.1(11) ? . . . .
C(1) C(2) C(10) C(11) 17.6(17) ? . . . .
C(1) C(2) C(10) C(15) -160.6(11) ? . . . .
C(3) C(2) C(10) C(11) -157.0(11) ? . . . .
C(3) C(2) C(10) C(15) 24.8(16) ? . . . .
C(10) C(2) C(3) C(4) -118.5(12) ? . . . .
C(10) C(2) C(3) C(8) 63.9(14) ? . . . .
C(2) C(3) C(4) C(5) -177.3(10) ? . . . .
C(2) C(3) C(8) C(7) 176.5(10) ? . . . .
C(4) C(3) C(8) C(7) -1.1(17) ? . . . .
C(8) C(3) C(4) C(5) 0.3(13) ? . . . .
C(3) C(4) C(5) C(6) -0.1(17) ? . . . .
C(4) C(5) C(6) O(1) 179.7(10) ? . . . .
C(4) C(5) C(6) C(7) 0.6(15) ? . . . .
O(1) C(6) C(7) C(8) 179.5(11) ? . . . .
C(5) C(6) C(7) C(8) -1.3(19) ? . . . .
C(6) C(7) C(8) C(3) 1.6(18) ? . . . .
C(2) C(10) C(11) C(12) -178.6(12) ? . . . .
C(2) C(10) C(15) C(14) -180.0(11) ? . . . .
C(11) C(10) C(15) C(14) 1.8(19) ? . . . .
C(15) C(10) C(11) C(12) -0.4(16) ? . . . .
C(10) C(11) C(12) C(13) -2(2) ? . . . .
C(11) C(12) C(13) C(14) 4(2) ? . . . .
C(12) C(13) C(14) C(15) -2(2) ? . . . .
C(13) C(14) C(15) C(10) -0.4(17) ? . . . .
Ru(1) C(16) C(17) C(18) 118.9(10) ? . . . .
Ru(1) C(16) C(17) C(22) -62.6(6) ? . . . .
Ru(1) C(16) C(24) C(23) 62.1(6) ? . . . .
C(17) C(16) C(24) Ru(1) -67.3(6) ? . . . .
C(17) C(16) C(24) C(23) -5.2(11) ? . . . .
C(24) C(16) C(17) Ru(1) 64.9(6) ? . . . .
C(24) C(16) C(17) C(18) -176.3(9) ? . . . .
C(24) C(16) C(17) C(22) 2.3(10) ? . . . .
Ru(1) C(17) C(18) C(19) -88.7(11) ? . . . .
Ru(1) C(17) C(22) C(21) 122.3(9) ? . . . .
Ru(1) C(17) C(22) C(23) -58.7(6) ? . . . .
C(16) C(17) C(18) C(19) 178.3(10) ? . . . .
C(16) C(17) C(22) Ru(1) 59.9(6) ? . . . .
C(16) C(17) C(22) C(21) -177.8(9) ? . . . .
C(16) C(17) C(22) C(23) 1.3(10) ? . . . .
C(18) C(17) C(22) Ru(1) -121.3(8) ? . . . .
C(18) C(17) C(22) C(21) 1.0(13) ? . . . .
C(18) C(17) C(22) C(23) -179.9(6) ? . . . .
C(22) C(17) C(18) C(19) -0.1(11) ? . . . .
C(17) C(18) C(19) C(20) -1.0(16) ? . . . .
C(18) C(19) C(20) C(21) 1.4(17) ? . . . .
C(19) C(20) C(21) C(22) -0.5(13) ? . . . .
C(20) C(21) C(22) Ru(1) 87.1(12) ? . . . .
C(20) C(21) C(22) C(17) -0.7(12) ? . . . .
C(20) C(21) C(22) C(23) -179.4(11) ? . . . .
Ru(1) C(22) C(23) C(24) -65.8(6) ? . . . .
C(17) C(22) C(23) Ru(1) 61.2(6) ? . . . .
C(17) C(22) C(23) C(24) -4.6(10) ? . . . .
C(21) C(22) C(23) Ru(1) -119.9(12) ? . . . .
C(21) C(22) C(23) C(24) 174.3(11) ? . . . .
Ru(1) C(23) C(24) C(16) -62.2(6) ? . . . .
C(22) C(23) C(24) Ru(1) 68.4(6) ? . . . .
C(22) C(23) C(24) C(16) 6.1(11) ? . . . .
P(1) C(25) C(26) P(2) -12.0(8) ? . . . .
P(1) C(27) C(28) C(29) 177.4(7) ? . . . .
P(1) C(27) C(32) C(31) -178.1(9) ? . . . .
C(28) C(27) C(32) C(31) 0.5(15) ? . . . .
C(32) C(27) C(28) C(29) -1.3(14) ? . . . .
C(27) C(28) C(29) C(30) 1.5(15) ? . . . .
C(28) C(29) C(30) C(31) -0.9(17) ? . . . .
C(29) C(30) C(31) C(32) 0.2(14) ? . . . .
C(30) C(31) C(32) C(27) -0.0(19) ? . . . .
P(1) C(33) C(34) C(35) 174.7(8) ? . . . .
P(1) C(33) C(38) C(37) -173.8(9) ? . . . .
C(34) C(33) C(38) C(37) 3.6(16) ? . . . .
C(38) C(33) C(34) C(35) -2.8(16) ? . . . .
C(33) C(34) C(35) C(36) 0.2(14) ? . . . .
C(34) C(35) C(36) C(37) 1.6(18) ? . . . .
C(35) C(36) C(37) C(38) -0.8(18) ? . . . .
C(36) C(37) C(38) C(33) -1.8(18) ? . . . .
P(2) C(39) C(40) C(41) -179.2(8) ? . . . .
P(2) C(39) C(44) C(43) -179.2(9) ? . . . .
C(40) C(39) C(44) C(43) 1.5(17) ? . . . .
C(44) C(39) C(40) C(41) 0.1(14) ? . . . .
C(39) C(40) C(41) C(42) -0.9(17) ? . . . .
C(40) C(41) C(42) C(43) 0.1(16) ? . . . .
C(41) C(42) C(43) C(44) 1(2) ? . . . .
C(42) C(43) C(44) C(39) -2.3(19) ? . . . .
P(2) C(45) C(46) C(47) 176.0(8) ? . . . .
P(2) C(45) C(50) C(49) -177.3(8) ? . . . .
C(46) C(45) C(50) C(49) -2.8(15) ? . . . .
C(50) C(45) C(46) C(47) 1.6(15) ? . . . .
C(45) C(46) C(47) C(48) -0.9(16) ? . . . .
C(46) C(47) C(48) C(49) 1.4(18) ? . . . .
C(47) C(48) C(49) C(50) -2.8(19) ? . . . .
C(48) C(49) C(50) C(45) 3.4(17) ? . . . .
C(52) C(51) C(56) C(55) 0.9(14) ? . . . .
C(56) C(51) C(52) C(53) -1.0(13) ? . . . .
C(52) C(51) B(1) C(59) 95.4(10) ? . . . .
C(52) C(51) B(1) C(67) -142.4(9) ? . . . .
C(52) C(51) B(1) C(75) -24.5(12) ? . . . .
B(1) C(51) C(52) C(53) -174.9(9) ? . . . .
C(56) C(51) B(1) C(59) -78.1(10) ? . . . .
C(56) C(51) B(1) C(67) 44.1(11) ? . . . .
C(56) C(51) B(1) C(75) 162.0(8) ? . . . .
B(1) C(51) C(56) C(55) 175.0(9) ? . . . .
C(51) C(52) C(53) C(54) 1.3(15) ? . . . .
C(51) C(52) C(53) C(57) 178.0(10) ? . . . .
C(52) C(53) C(54) C(55) -1.3(15) ? . . . .
C(52) C(53) C(57) F(1) 33.4(16) ? . . . .
C(52) C(53) C(57) F(2) -84.8(15) ? . . . .
C(52) C(53) C(57) F(3) 151.4(12) ? . . . .
C(54) C(53) C(57) F(1) -149.8(11) ? . . . .
C(54) C(53) C(57) F(2) 92.0(15) ? . . . .
C(54) C(53) C(57) F(3) -31.8(17) ? . . . .
C(57) C(53) C(54) C(55) -178.0(10) ? . . . .
C(53) C(54) C(55) C(56) 1.1(15) ? . . . .
C(53) C(54) C(55) C(58) -177.9(9) ? . . . .
C(54) C(55) C(56) C(51) -1.0(16) ? . . . .
C(54) C(55) C(58) F(4) 103.5(12) ? . . . .
C(54) C(55) C(58) F(5) -9.3(16) ? . . . .
C(54) C(55) C(58) F(6) -140.9(12) ? . . . .
C(56) C(55) C(58) F(4) -75.5(14) ? . . . .
C(56) C(55) C(58) F(5) 171.7(10) ? . . . .
C(56) C(55) C(58) F(6) 40.1(16) ? . . . .
C(58) C(55) C(56) C(51) 178.0(10) ? . . . .
C(60) C(59) C(64) C(63) -3.4(14) ? . . . .
C(64) C(59) C(60) C(61) 3.3(14) ? . . . .
C(60) C(59) B(1) C(51) -70.0(10) ? . . . .
C(60) C(59) B(1) C(67) 169.6(8) ? . . . .
C(60) C(59) B(1) C(75) 50.5(11) ? . . . .
B(1) C(59) C(60) C(61) 175.7(9) ? . . . .
C(64) C(59) B(1) C(51) 101.7(10) ? . . . .
C(64) C(59) B(1) C(67) -18.8(14) ? . . . .
C(64) C(59) B(1) C(75) -137.8(9) ? . . . .
B(1) C(59) C(64) C(63) -175.1(9) ? . . . .
C(59) C(60) C(61) C(62) 0.6(15) ? . . . .
C(59) C(60) C(61) C(65) 179.4(10) ? . . . .
C(60) C(61) C(62) C(63) -4.6(17) ? . . . .
C(60) C(61) C(65) F(7) 46.6(15) ? . . . .
C(60) C(61) C(65) F(8) -70.5(13) ? . . . .
C(60) C(61) C(65) F(9) 167.7(10) ? . . . .
C(62) C(61) C(65) F(7) -134.6(12) ? . . . .
C(62) C(61) C(65) F(8) 108.3(13) ? . . . .
C(62) C(61) C(65) F(9) -13.5(17) ? . . . .
C(65) C(61) C(62) C(63) 176.7(11) ? . . . .
C(61) C(62) C(63) C(64) 4.6(17) ? . . . .
C(61) C(62) C(63) C(66) -174.5(10) ? . . . .
C(62) C(63) C(64) C(59) -0.5(14) ? . . . .
C(62) C(63) C(66) F(10) 93.9(13) ? . . . .
C(62) C(63) C(66) F(11) -26.0(15) ? . . . .
C(62) C(63) C(66) F(12) -145.0(11) ? . . . .
C(64) C(63) C(66) F(10) -85.3(12) ? . . . .
C(64) C(63) C(66) F(11) 154.9(9) ? . . . .
C(64) C(63) C(66) F(12) 35.8(14) ? . . . .
C(66) C(63) C(64) C(59) 178.6(9) ? . . . .
C(68) C(67) C(72) C(71) 3.9(14) ? . . . .
C(72) C(67) C(68) C(69) -5.8(15) ? . . . .
C(68) C(67) B(1) C(51) -155.9(9) ? . . . .
C(68) C(67) B(1) C(59) -39.8(13) ? . . . .
C(68) C(67) B(1) C(75) 82.3(11) ? . . . .
B(1) C(67) C(68) C(69) -179.5(9) ? . . . .
C(72) C(67) B(1) C(51) 30.9(13) ? . . . .
C(72) C(67) B(1) C(59) 147.0(9) ? . . . .
C(72) C(67) B(1) C(75) -90.8(11) ? . . . .
B(1) C(67) C(72) C(71) 177.5(9) ? . . . .
C(67) C(68) C(69) C(70) 4.9(17) ? . . . .
C(67) C(68) C(69) C(73) -178.3(12) ? . . . .
C(68) C(69) C(70) C(71) -1.5(17) ? . . . .
C(68) C(69) C(73) F(13) 53.1(18) ? . . . .
C(68) C(69) C(73) F(14) 158.9(14) ? . . . .
C(68) C(69) C(73) F(15) -62(2) ? . . . .
C(70) C(69) C(73) F(13) -130.1(13) ? . . . .
C(70) C(69) C(73) F(14) -24(2) ? . . . .
C(70) C(69) C(73) F(15) 115.0(17) ? . . . .
C(73) C(69) C(70) C(71) -178.2(13) ? . . . .
C(69) C(70) C(71) C(72) -0.5(14) ? . . . .
C(69) C(70) C(71) C(74) -179.6(10) ? . . . .
C(70) C(71) C(72) C(67) -0.9(16) ? . . . .
C(70) C(71) C(74) F(16) 118.1(11) ? . . . .
C(70) C(71) C(74) F(17) -122.6(11) ? . . . .
C(70) C(71) C(74) F(18) 2.5(15) ? . . . .
C(72) C(71) C(74) F(16) -61.0(13) ? . . . .
C(72) C(71) C(74) F(17) 58.3(13) ? . . . .
C(72) C(71) C(74) F(18) -176.7(9) ? . . . .
C(74) C(71) C(72) C(67) 178.3(10) ? . . . .
C(76) C(75) C(80) C(79) -1.9(14) ? . . . .
C(80) C(75) C(76) C(77) 2.5(14) ? . . . .
C(76) C(75) B(1) C(51) 136.1(9) ? . . . .
C(76) C(75) B(1) C(59) 20.8(12) ? . . . .
C(76) C(75) B(1) C(67) -102.9(10) ? . . . .
B(1) C(75) C(76) C(77) 178.7(9) ? . . . .
C(80) C(75) B(1) C(51) -47.9(12) ? . . . .
C(80) C(75) B(1) C(59) -163.2(8) ? . . . .
C(80) C(75) B(1) C(67) 73.1(10) ? . . . .
B(1) C(75) C(80) C(79) -178.1(8) ? . . . .
C(75) C(76) C(77) C(78) -2.3(15) ? . . . .
C(75) C(76) C(77) C(81) 176.3(9) ? . . . .
C(76) C(77) C(78) C(79) 1.3(15) ? . . . .
C(76) C(77) C(81) F(19) -105.9(11) ? . . . .
C(76) C(77) C(81) F(20) 15.3(14) ? . . . .
C(76) C(77) C(81) F(21) 135.8(10) ? . . . .
C(78) C(77) C(81) F(19) 72.8(13) ? . . . .
C(78) C(77) C(81) F(20) -166.1(9) ? . . . .
C(78) C(77) C(81) F(21) -45.6(12) ? . . . .
C(81) C(77) C(78) C(79) -177.4(9) ? . . . .
C(77) C(78) C(79) C(80) -0.6(13) ? . . . .
C(77) C(78) C(79) C(82) -179.6(9) ? . . . .
C(78) C(79) C(80) C(75) 1.0(14) ? . . . .
C(78) C(79) C(82) F(22) 59.0(14) ? . . . .
C(78) C(79) C(82) F(23) -54.4(13) ? . . . .
C(78) C(79) C(82) F(24) -170.8(9) ? . . . .
C(80) C(79) C(82) F(22) -119.9(12) ? . . . .
C(80) C(79) C(82) F(23) 126.6(10) ? . . . .
C(80) C(79) C(82) F(24) 10.3(14) ? . . . .
C(82) C(79) C(80) C(75) 179.9(7) ? . . . .
